data_7112046
loop_
_publ_author_name
'Hiroki Yokoi'
'Naruhiko Wachi'
'Satoru Hiroto'
'Hiroshi Shinokubo'

_publ_section_title
;
 Oxidation of 2-amino-substituted BODIPYs providing pyrazine-fused BODIPY
 trimers
;
_journal_name_full Chem.Commun.
_journal_page_first 2715
_journal_paper_doi 10.1039/c3cc48738e
_journal_volume 50
_journal_year 2014
_chemical_formula_sum 'C80.12 H67.72 B3 Cl1.09 F6 N15.52 O6.25'
_chemical_formula_weight 1533.00
_space_group_crystal_system triclinic
_space_group_IT_number 2
_space_group_name_Hall '-P 1'
_space_group_name_H-M_alt 'P -1'
_symmetry_space_group_name_Hall '-P 1'
_symmetry_space_group_name_H-M 'P -1'
_atom_sites_solution_hydrogens geom
_cell_angle_alpha 118.3350(17)
_cell_angle_beta 96.657(3)
_cell_angle_gamma 90.695(2)
_cell_formula_units_Z 2
_cell_length_a 14.6707(6)
_cell_length_b 17.1450(7)
_cell_length_c 18.0545(10)
_cell_measurement_reflns_used 9986
_cell_measurement_temperature 90.(2)
_cell_measurement_theta_max 25.0313
_cell_measurement_theta_min 2.2742
_cell_volume 3958.5(3)
_computing_cell_refinement 'SAINT V8.32B (Bruker AXS Inc., 2013)'
_computing_data_collection 'APEX 2'
_computing_data_reduction 'SAINT V8.32B (Bruker AXS Inc., 2013)'
_computing_molecular_graphics 'Bruker SHELXTL'
_computing_publication_material 'Bruker SHELXTL'
_computing_structure_refinement 'SHELXL-2013 (Sheldrick, 2013)'
_computing_structure_solution 'SHELXS-97 (Sheldrick 2008)'
_diffrn_ambient_temperature 90.(2)
_diffrn_detector_area_resol_mean 10.4167
_diffrn_measured_fraction_theta_full 0.946
_diffrn_measured_fraction_theta_max 0.946
_diffrn_measurement_device_type 'Bruker APEX-II CCD'
_diffrn_measurement_method '\f and \w scans'
_diffrn_radiation_type Mo
_diffrn_radiation_wavelength 0.71073
_diffrn_reflns_av_R_equivalents 0.0246
_diffrn_reflns_limit_h_max 17
_diffrn_reflns_limit_h_min -17
_diffrn_reflns_limit_k_max 20
_diffrn_reflns_limit_k_min -20
_diffrn_reflns_limit_l_max 19
_diffrn_reflns_limit_l_min -21
_diffrn_reflns_number 24961
_diffrn_reflns_theta_full 25.00
_diffrn_reflns_theta_max 25.00
_diffrn_reflns_theta_min 2.28
_exptl_absorpt_coefficient_mu 0.128
_exptl_absorpt_correction_T_max 0.98
_exptl_absorpt_correction_T_min 0.84
_exptl_absorpt_correction_type multi-scan
_exptl_absorpt_process_details 'SADABS V2012/1 (Bruker AXS Inc.)'
_exptl_crystal_colour violet
_exptl_crystal_density_diffrn 1.286
_exptl_crystal_density_method 'not measured'
_exptl_crystal_description prism
_exptl_crystal_F_000 1589
_exptl_crystal_size_max 0.190
_exptl_crystal_size_mid 0.170
_exptl_crystal_size_min 0.160
_refine_diff_density_max 1.217
_refine_diff_density_min -0.734
_refine_ls_extinction_method none
_refine_ls_goodness_of_fit_ref 1.026
_refine_ls_hydrogen_treatment constr
_refine_ls_matrix_type full
_refine_ls_number_parameters 1082
_refine_ls_number_reflns 13197
_refine_ls_number_restraints 36
_refine_ls_restrained_S_all 1.026
_refine_ls_R_factor_all 0.1129
_refine_ls_R_factor_gt 0.0871
_refine_ls_shift/su_max 0.082
_refine_ls_shift/su_mean 0.004
_refine_ls_structure_factor_coef Fsqd
_refine_ls_weighting_details 'w=1/[\s^2^(Fo^2^)+(0.1529P)^2^+8.6441P] where P=(Fo^2^+2Fc^2^)/3'
_refine_ls_weighting_scheme calc
_refine_ls_wR_factor_gt 0.2442
_refine_ls_wR_factor_ref 0.2809
_reflns_number_gt 9709
_reflns_number_total 13197
_reflns_threshold_expression 'I > 2\s(I)'
_cod_data_source_file c3cc48738e.txt
_cod_data_source_block I
_cod_database_code 7112046

loop_
_space_group_symop_operation_xyz
'x, y, z'
'-x, -y, -z'

loop_
_atom_site_type_symbol
_atom_site_label
_atom_site_fract_x
_atom_site_fract_y
_atom_site_fract_z
_atom_site_U_iso_or_equiv
_atom_site_adp_type
_atom_site_calc_flag
_atom_site_refinement_flags_adp
_atom_site_refinement_flags_occupancy
_atom_site_refinement_flags_posn
_atom_site_occupancy
_atom_site_disorder_assembly
_atom_site_disorder_group
B B1 0.1833(3) 0.7442(3) 0.8052(3) 0.0356(10) Uani d . . . 1.0 . .
B B2 -0.2781(4) 0.6490(4) 0.5081(4) 0.0568(14) Uani d . . . 1.0 . .
B B3 0.6777(3) 0.9600(3) 1.0617(3) 0.0427(12) Uani d . . . 1.0 . .
C C1 0.3239(2) 0.7202(2) 0.8929(2) 0.0291(8) Uani d . . . 1.0 . .
C C2 0.3514(3) 0.6569(2) 0.9224(2) 0.0309(8) Uani d . . . 1.0 . .
C C3 0.2793(3) 0.5938(2) 0.8923(2) 0.0315(8) Uani d . . . 1.0 . .
H H3 0.2768 0.5432 0.9006 0.038 Uiso calc U . R 1.0 . .
C C4 0.2086(3) 0.6162(2) 0.8463(2) 0.0301(8) Uani d . . . 1.0 . .
C C5 0.1227(3) 0.5739(2) 0.8059(2) 0.0311(8) Uani d . . . 1.0 . .
C C6 0.0630(3) 0.6112(3) 0.7636(2) 0.0323(8) Uani d . . . 1.0 . .
C C7 -0.0213(3) 0.5758(3) 0.7144(3) 0.0362(9) Uani d . . . 1.0 . .
H H7 -0.0525 0.521 0.7014 0.043 Uiso calc U . R 1.0 . .
C C8 -0.0522(3) 0.6364(3) 0.6871(3) 0.0350(9) Uani d . . . 1.0 . .
C C9 0.0171(3) 0.7108(2) 0.7245(2) 0.0326(8) Uani d . . . 1.0 . .
C C10 -0.1313(3) 0.7037(3) 0.6248(3) 0.0357(9) Uani d . . . 1.0 . .
C C11 -0.0647(3) 0.7803(3) 0.6657(2) 0.0338(9) Uani d . . . 1.0 . .
C C012 0.4677(3) 0.8112(2) 0.9291(2) 0.0307(8) Uani d . . . 1.0 . .
C C12 -0.0951(3) 0.8413(3) 0.6390(3) 0.0366(9) Uani d . . . 1.0 . .
H H12 -0.0662 0.8981 0.6555 0.044 Uiso calc U . R 1.0 . .
C C013 0.9256(3) 0.9084(3) 1.0412(3) 0.0364(9) Uani d . . . 1.0 . .
C C13 -0.1769(3) 0.8018(3) 0.5830(2) 0.0354(9) Uani d . . . 1.0 . .
C C14 -0.2319(3) 0.8361(3) 0.5358(2) 0.0356(9) Uani d . . . 1.0 . .
C C15 -0.3053(3) 0.7843(3) 0.4767(3) 0.0380(9) Uani d . . . 1.0 . .
C C016 0.6196(3) 0.7992(2) 0.9403(2) 0.0315(8) Uani d . . . 1.0 . .
C C16 -0.3681(3) 0.8026(3) 0.4214(3) 0.0409(10) Uani d . . . 1.0 . .
H H16 -0.3694 0.8568 0.4191 0.049 Uiso calc U . R 1.0 . .
C C17 -0.4268(3) 0.7270(3) 0.3716(3) 0.0416(10) Uani d . . . 1.0 . .
C C18 -0.3986(3) 0.6635(3) 0.3989(3) 0.0438(10) Uani d . . . 1.0 . .
H H18 -0.4268 0.605 0.3757 0.053 Uiso calc U . R 1.0 . .
C C19 0.0892(2) 0.4940(2) 0.8105(2) 0.0302(8) Uani d . . . 1.0 . .
C C20 0.0321(3) 0.5062(3) 0.8715(2) 0.0327(8) Uani d . . . 1.0 . .
C C21 -0.0022(3) 0.4324(3) 0.8759(3) 0.0339(9) Uani d . . . 1.0 . .
H H21 -0.0419 0.4407 0.9166 0.041 Uiso calc U . R 1.0 . .
C C22 0.0207(3) 0.3469(3) 0.8219(3) 0.0350(9) Uani d . . . 1.0 . .
C C23 0.0798(3) 0.3371(3) 0.7635(3) 0.0387(9) Uani d . . . 1.0 . .
H H23 0.0979 0.2795 0.728 0.046 Uiso calc U . R 1.0 . .
C C24 0.1136(3) 0.4085(3) 0.7550(3) 0.0353(9) Uani d . . . 1.0 . .
C C25 0.0100(3) 0.5984(3) 0.9338(3) 0.0396(9) Uani d . . . 1.0 . .
H H25A -0.0323 0.5943 0.9703 0.059 Uiso calc U . R 1.0 . .
H H25B -0.0189 0.6275 0.9027 0.059 Uiso calc U . R 1.0 . .
H H25C 0.0669 0.6332 0.9689 0.059 Uiso calc U . R 1.0 . .
C C26 -0.0153(3) 0.2676(3) 0.8280(3) 0.0433(10) Uani d . . . 1.0 . .
H H26A 0.0243 0.2617 0.8725 0.065 Uiso calc U . R 1.0 . .
H H26B -0.0152 0.2137 0.7734 0.065 Uiso calc U . R 1.0 . .
H H26C -0.0782 0.2758 0.8422 0.065 Uiso calc U . R 1.0 . .
C C27 0.1749(3) 0.3930(3) 0.6885(3) 0.0462(11) Uani d . . . 1.0 . .
H H27A 0.2095 0.341 0.6778 0.069 Uiso calc U . R 1.0 . .
H H27B 0.218 0.4454 0.7086 0.069 Uiso calc U . R 1.0 . .
H H27C 0.1371 0.3827 0.6357 0.069 Uiso calc U . R 1.0 . .
C C28 0.7274(3) 0.6804(3) 0.8702(3) 0.0371(9) Uani d . . . 1.0 . .
C C29 0.7626(3) 0.6253(3) 0.9026(3) 0.0374(9) Uani d . . . 1.0 . .
C C30 0.7803(3) 0.5388(3) 0.8444(3) 0.0425(10) Uani d . . . 1.0 . .
H H30 0.8047 0.501 0.8656 0.051 Uiso calc U . R 1.0 . .
C C31 0.7637(3) 0.5062(3) 0.7576(3) 0.0449(11) Uani d . . . 1.0 . .
C C32 0.7288(3) 0.5621(3) 0.7279(3) 0.0466(11) Uani d . . . 1.0 . .
H H32 0.7172 0.5404 0.6683 0.056 Uiso calc U . R 1.0 . .
C C33 0.7098(3) 0.6492(3) 0.7818(3) 0.0395(10) Uani d . . . 1.0 . .
C C34 0.7808(3) 0.6567(3) 0.9969(3) 0.0415(10) Uani d . . . 1.0 . .
H H34A 0.8402 0.6917 1.0205 0.062 Uiso calc U . R 1.0 . .
H H34B 0.782 0.6051 1.0067 0.062 Uiso calc U . R 1.0 . .
H H34C 0.7318 0.6935 1.0247 0.062 Uiso calc U . R 1.0 . .
C C35 0.7841(4) 0.4123(3) 0.6980(4) 0.0624(14) Uani d . . . 1.0 . .
H H35A 0.8417 0.3984 0.721 0.094 Uiso calc U . R 1.0 . .
H H35B 0.7903 0.4068 0.6423 0.094 Uiso calc U . R 1.0 . .
H H35C 0.7337 0.3708 0.692 0.094 Uiso calc U . R 1.0 . .
C C36 0.6756(4) 0.7077(3) 0.7456(3) 0.0530(12) Uani d . . . 1.0 . .
H H36A 0.6841 0.6803 0.6855 0.079 Uiso calc U . R 1.0 . .
H H36B 0.7103 0.7659 0.7768 0.079 Uiso calc U . R 1.0 . .
H H36C 0.6101 0.715 0.7506 0.079 Uiso calc U . R 1.0 . .
C C37 -0.2064(3) 0.9281(3) 0.5517(3) 0.0364(9) Uani d . . . 1.0 . .
C C38 -0.2332(3) 1.0024(3) 0.6233(3) 0.0492(11) Uani d . . . 1.0 . .
C C39 -0.2061(4) 1.0863(3) 0.6369(3) 0.0548(13) Uani d . . . 1.0 . .
H H39 -0.2236 1.1363 0.6849 0.066 Uiso calc U . R 1.0 . .
C C40 -0.1552(3) 1.1018(3) 0.5847(3) 0.0502(12) Uani d . . . 1.0 . .
C C41 -0.1289(3) 1.0271(3) 0.5150(3) 0.0452(10) Uani d . . . 1.0 . .
H H41 -0.093 1.0355 0.4784 0.054 Uiso calc U . R 1.0 . .
C C42 -0.1540(3) 0.9409(3) 0.4980(3) 0.0389(9) Uani d . . . 1.0 . .
C C43 -0.2907(5) 0.9899(4) 0.6806(4) 0.0714(16) Uani d . . . 1.0 . .
H H43A -0.2857 1.0448 0.735 0.107 Uiso calc U . R 1.0 . .
H H43B -0.2688 0.9413 0.6904 0.107 Uiso calc U . R 1.0 . .
H H43C -0.3551 0.9754 0.6541 0.107 Uiso calc U . R 1.0 . .
C C44 -0.1293(4) 1.1942(3) 0.5999(4) 0.0679(16) Uani d . . . 1.0 . .
H H44A -0.1834 1.2182 0.5831 0.102 Uiso calc U . R 1.0 . .
H H44B -0.0807 1.1918 0.5661 0.102 Uiso calc U . R 1.0 . .
H H44C -0.107 1.2326 0.6603 0.102 Uiso calc U . R 1.0 . .
C C45 -0.1249(3) 0.8625(3) 0.4210(3) 0.0477(11) Uani d . . . 1.0 . .
H H45A -0.095 0.8218 0.4384 0.072 Uiso calc U . R 1.0 . .
H H45B -0.0817 0.8838 0.3959 0.072 Uiso calc U . R 1.0 . .
H H45C -0.1792 0.8312 0.3791 0.072 Uiso calc U . R 1.0 . .
C C46 0.4335(2) 0.6659(3) 0.9823(2) 0.0315(8) Uani d . . . 1.0 . .
C C47 0.4601(3) 0.7470(3) 1.0571(3) 0.0361(9) Uani d . . . 1.0 . .
H H47 0.4267 0.7976 1.0678 0.043 Uiso calc U . R 1.0 . .
C C48 0.5339(3) 0.7534(3) 1.1149(3) 0.0370(9) Uani d . . . 1.0 . .
H H48 0.5521 0.8082 1.165 0.044 Uiso calc U . R 1.0 . .
C C49 0.5810(3) 0.6790(3) 1.0988(3) 0.0359(9) Uani d . . . 1.0 . .
C C50 0.5581(3) 0.5990(3) 1.0258(3) 0.0374(9) Uani d . . . 1.0 . .
H H50 0.5921 0.5489 1.0159 0.045 Uiso calc U . R 1.0 . .
C C51 0.4844(3) 0.5928(3) 0.9670(3) 0.0338(9) Uani d . . . 1.0 . .
H H51 0.4685 0.5383 0.916 0.041 Uiso calc U . R 1.0 . .
C C52 1.0254(3) 0.9325(3) 1.0657(3) 0.0341(9) Uani d . . . 1.0 . .
C C53 1.0601(3) 1.0205(3) 1.1101(3) 0.0408(10) Uani d . . . 1.0 . .
H H53 1.0189 1.0662 1.1272 0.049 Uiso calc U . R 1.0 . .
C C54 1.1537(3) 1.0428(3) 1.1300(3) 0.0432(10) Uani d . . . 1.0 . .
H H54 1.1769 1.1034 1.1598 0.052 Uiso calc U . R 1.0 . .
C C55 1.2134(3) 0.9756(3) 1.1058(3) 0.0361(9) Uani d . . . 1.0 . .
C C56 1.1811(3) 0.8872(3) 1.0634(3) 0.0461(11) Uani d . . . 1.0 . .
H H56 1.2227 0.8417 1.0485 0.055 Uiso calc U . R 1.0 . .
C C57 1.0873(3) 0.8660(3) 1.0429(3) 0.0470(11) Uani d . . . 1.0 . .
H H57 1.0644 0.8053 1.013 0.056 Uiso calc U . R 1.0 . .
C C58 -0.5026(3) 0.7101(3) 0.3038(3) 0.0430(10) Uani d . . . 1.0 . .
C C59 -0.5443(3) 0.7802(3) 0.2983(3) 0.0485(11) Uani d . . . 1.0 . .
H H59 -0.5233 0.8397 0.3389 0.058 Uiso calc U . R 1.0 . .
C C60 -0.6166(3) 0.7642(3) 0.2339(3) 0.0507(12) Uani d . . . 1.0 . .
H H60 -0.6444 0.812 0.2299 0.061 Uiso calc U . R 1.0 . .
C C61 -0.6466(3) 0.6774(3) 0.1763(3) 0.0439(10) Uani d . . . 1.0 . .
C C62 -0.6071(3) 0.6064(3) 0.1797(3) 0.0454(10) Uani d . . . 1.0 . .
H H62 -0.6288 0.5472 0.1387 0.054 Uiso calc U . R 1.0 . .
C C63 -0.5354(3) 0.6223(3) 0.2434(3) 0.0448(10) Uani d . . . 1.0 . .
H H63 -0.5082 0.5737 0.2465 0.054 Uiso calc U . R 1.0 . .
C C01A 0.5119(3) 0.8925(3) 0.9928(3) 0.0332(8) Uani d . . . 1.0 . .
H H01A 0.482 0.9441 1.026 0.04 Uiso calc U . R 1.0 . .
C C01B 0.7849(3) 0.8356(2) 0.9794(3) 0.0350(9) Uani d . . . 1.0 . .
C C01D 0.7107(3) 0.7740(2) 0.9310(3) 0.0342(9) Uani d . . . 1.0 . .
C C01G 0.5347(3) 0.7525(2) 0.8961(3) 0.0316(8) Uani d . . . 1.0 . .
H H01G 0.5249 0.6925 0.8523 0.038 Uiso calc U . R 1.0 . .
C C01I 0.8551(3) 0.9660(3) 1.0755(3) 0.0367(9) Uani d . . . 1.0 . .
H H01I 0.8655 1.0265 1.1182 0.044 Uiso calc U . R 1.0 . .
C C01Q 0.8806(3) 0.8270(3) 0.9808(3) 0.0387(9) Uani d . . . 1.0 . .
H H01Q 0.9093 0.7748 0.9465 0.046 Uiso calc U . R 1.0 . .
C C3S 0.5456(10) 0.1342(10) 0.2550(8) 0.063(3) Uani d U P . 0.515(10) A 1
H H3S1 0.5896 0.1778 0.2553 0.094 Uiso calc U P . 0.5152 A 1
H H3S2 0.497 0.1153 0.2065 0.094 Uiso calc U P . 0.5152 A 1
H H3S3 0.5776 0.0825 0.2503 0.094 Uiso calc U P . 0.5152 A 1
C C4S 0.5053(8) 0.1739(8) 0.3330(8) 0.064(3) Uani d U P . 0.515(10) A 1
N N1S 0.4735(8) 0.1982(7) 0.3920(7) 0.085(4) Uani d U P . 0.515(10) A 1
C C6S 0.5922(10) 0.0841(11) 0.4825(8) 0.085(4) Uani d . P . 0.515(10) A 1
H H6S1 0.6504 0.0787 0.5118 0.127 Uiso calc U P . 0.5152 A 1
H H6S2 0.5412 0.0797 0.5112 0.127 Uiso calc U P . 0.5152 A 1
H H6S3 0.5941 0.1418 0.4835 0.127 Uiso calc U P . 0.5152 A 1
C C7S 0.5793(17) 0.0158(13) 0.3980(16) 0.143(9) Uani d . P . 0.515(10) A 1
N N2S 0.5957(17) -0.0268(9) 0.3328(10) 0.123(7) Uani d . P . 0.515(10) A 1
C C1S 0.1723(8) 0.8663(7) 0.6406(9) 0.064(3) Uani d . P . 0.544(5) B 1
H H1S1 0.1161 0.8537 0.5994 0.077 Uiso calc U P R 0.544(5) B 1
H H1S2 0.157 0.8484 0.6827 0.077 Uiso calc U P R 0.544(5) B 1
C C2S 0.1932(10) 0.9459(18) 0.6772(9) 0.147(9) Uani d . P . 0.544(5) B 1
H H2S1 0.22 0.9604 0.637 0.177 Uiso calc U P R 0.544(5) B 1
H H2S2 0.2429 0.9583 0.7243 0.177 Uiso calc U P R 0.544(5) B 1
Cl Cl1S 0.2545(2) 0.8037(2) 0.5886(2) 0.0836(11) Uani d . P . 0.544(5) B 1
Cl Cl2S 0.0966(3) 1.0314(2) 0.7262(2) 0.0861(12) Uani d . P . 0.544(5) B 1
F F1 0.22921(17) 0.7403(2) 0.73998(18) 0.0546(7) Uani d . . . 1.0 . .
F F2 0.17862(18) 0.83120(15) 0.86423(18) 0.0548(7) Uani d . . . 1.0 . .
F F3 -0.3427(2) 0.6273(3) 0.5472(2) 0.0796(10) Uani d . . . 1.0 . .
F F4 -0.2451(3) 0.5710(2) 0.4511(2) 0.0744(9) Uani d . . . 1.0 . .
F F5 0.66876(18) 0.9825(2) 1.14444(18) 0.0699(9) Uani d . . . 1.0 . .
F F6 0.66731(17) 1.03352(16) 1.0485(2) 0.0659(9) Uani d . . . 1.0 . .
N N1 0.2389(2) 0.6954(2) 0.8484(2) 0.0315(7) Uani d . . . 1.0 . .
N N2 0.0882(2) 0.6925(2) 0.7699(2) 0.0328(7) Uani d . . . 1.0 . .
N N3 0.0129(2) 0.7838(2) 0.7166(2) 0.0347(7) Uani d . . . 1.0 . .
N N4 -0.1285(2) 0.6319(2) 0.6344(2) 0.0376(8) Uani d . . . 1.0 . .
N N5 -0.1994(2) 0.7181(2) 0.5741(2) 0.0377(8) Uani d . . . 1.0 . .
N N6 -0.3279(2) 0.6976(2) 0.4609(2) 0.0405(8) Uani d . . . 1.0 . .
N N7 0.6037(2) 0.8854(2) 0.9992(2) 0.0339(7) Uani d . . . 1.0 . .
N N8 0.7722(2) 0.9231(2) 1.0392(2) 0.0365(8) Uani d . . . 1.0 . .
N N9 0.6562(2) 0.6836(3) 1.1632(2) 0.0446(9) Uani d . . . 1.0 . .
N N10 -0.7224(3) 0.6605(3) 0.1087(3) 0.0489(10) Uani d . . . 1.0 . .
N N11 1.3127(2) 0.9982(2) 1.1265(2) 0.0427(9) Uani d . . . 1.0 . .
N N12 0.3708(2) 0.7944(2) 0.9066(2) 0.0324(7) Uani d . . . 1.0 . .
H H12A 0.3395 0.8354 0.9014 0.039 Uiso calc U . R 1.0 . .
O O1 0.6849(2) 0.7573(2) 1.2223(2) 0.0617(10) Uani d . . . 1.0 . .
O O2 0.6852(2) 0.6143(2) 1.1551(2) 0.0583(9) Uani d . . . 1.0 . .
O O3 -0.7475(2) 0.5825(3) 0.0561(2) 0.0611(9) Uani d . . . 1.0 . .
O O4 -0.7575(2) 0.7243(3) 0.1068(2) 0.0609(9) Uani d . . . 1.0 . .
O O5 1.3412(2) 1.0748(2) 1.1506(3) 0.0669(11) Uani d . . . 1.0 . .
O O6 1.3640(2) 0.9394(2) 1.1195(2) 0.0504(8) Uani d . . . 1.0 . .
C C10S 0.1217(6) 0.5766(5) 0.5408(5) 0.101(2) Uani d . . . 1.0 C 1
H H10A 0.1541 0.5322 0.4967 0.151 Uiso calc U . . 1.0 D 1
H H10B 0.0835 0.5469 0.5626 0.151 Uiso calc U . . 1.0 E 1
H H10C 0.1667 0.6199 0.5874 0.151 Uiso calc U . . 1.0 F 1
C C11S 0.0590(6) 0.6257(5) 0.5022(5) 0.073(2) Uani d . . . 1.0 C 1
N N5S 0.0246(6) 0.6553(7) 0.4806(5) 0.110(3) Uani d . . . 1.0 C 1
N N6S 0.4374(6) 0.5662(4) 0.7211(5) 0.107(2) Uani d . . . 1.0 G 1
C C8S 0.4191(9) 0.5826(6) 0.6704(8) 0.130(4) Uani d . . . 1.0 G 1
C C9S 0.3981(15) 0.6048(9) 0.5983(11) 0.247(11) Uani d . . . 1.0 G 1
H H9S1 0.3782 0.6653 0.6208 0.371 Uiso calc U . . 1.0 H 1
H H9S2 0.3489 0.5626 0.556 0.371 Uiso calc U . . 1.0 I 1
H H9S3 0.4535 0.6007 0.5715 0.371 Uiso calc U . . 1.0 J 1
C C12S 0.5339(18) 0.061(2) 0.281(2) 0.166(9) Uani d U P . 0.485(10) A 4
N N7S 0.5422(18) -0.007(2) 0.301(2) 0.180(9) Uani d U P . 0.485(10) A 4
C C13S 0.554(3) 0.165(3) 0.272(3) 0.197(13) Uani d U P . 0.485(10) A 4
H H13A 0.6135 0.1652 0.2535 0.295 Uiso calc U P . 0.4848 A 4
H H13B 0.5524 0.2169 0.3279 0.295 Uiso calc U P . 0.4848 A 4
H H13C 0.505 0.1663 0.231 0.295 Uiso calc U P . 0.4848 A 4
O O1W 0.5 0 0.5 0.124(10) Uani d . . S 0.50(2) K 6

loop_
_atom_site_aniso_label
_atom_site_aniso_U_11
_atom_site_aniso_U_22
_atom_site_aniso_U_33
_atom_site_aniso_U_12
_atom_site_aniso_U_13
_atom_site_aniso_U_23
B1 0.033(2) 0.036(2) 0.037(2) -0.0028(19) -0.007(2) 0.019(2)
B2 0.053(3) 0.068(4) 0.054(3) 0.006(3) 0.008(3) 0.032(3)
B3 0.026(2) 0.029(2) 0.054(3) 0.0036(18) -0.005(2) 0.006(2)
C1 0.0252(19) 0.0283(18) 0.0296(19) -0.0025(15) -0.0008(15) 0.0117(16)
C2 0.0244(19) 0.035(2) 0.033(2) 0.0033(15) 0.0005(16) 0.0164(17)
C3 0.0264(19) 0.033(2) 0.035(2) 0.0002(15) -0.0018(16) 0.0173(17)
C4 0.0276(19) 0.0276(19) 0.032(2) -0.0006(15) 0.0001(16) 0.0130(16)
C5 0.0256(19) 0.0298(19) 0.033(2) 0.0008(15) 0.0005(16) 0.0122(16)
C6 0.028(2) 0.034(2) 0.033(2) -0.0003(15) 0.0004(16) 0.0153(17)
C7 0.030(2) 0.038(2) 0.040(2) -0.0055(16) -0.0043(17) 0.0201(18)
C8 0.027(2) 0.042(2) 0.036(2) -0.0011(16) -0.0024(17) 0.0196(18)
C9 0.029(2) 0.031(2) 0.032(2) 0.0040(15) -0.0015(16) 0.0124(17)
C10 0.029(2) 0.042(2) 0.034(2) 0.0020(17) -0.0013(17) 0.0183(18)
C11 0.033(2) 0.033(2) 0.030(2) 0.0055(16) -0.0008(17) 0.0116(17)
C012 0.0253(19) 0.0302(19) 0.034(2) 0.0000(15) -0.0020(16) 0.0151(17)
C12 0.034(2) 0.035(2) 0.035(2) 0.0051(17) -0.0022(18) 0.0138(18)
C013 0.026(2) 0.033(2) 0.046(2) 0.0011(16) 0.0003(18) 0.0172(18)
C13 0.034(2) 0.039(2) 0.032(2) 0.0104(17) 0.0032(17) 0.0162(18)
C14 0.030(2) 0.041(2) 0.029(2) 0.0054(17) 0.0006(17) 0.0112(17)
C15 0.034(2) 0.042(2) 0.035(2) 0.0070(17) 0.0028(18) 0.0165(18)
C016 0.0271(19) 0.0263(18) 0.037(2) 0.0013(15) 0.0029(16) 0.0123(16)
C16 0.038(2) 0.046(2) 0.037(2) 0.0105(19) 0.0022(19) 0.019(2)
C17 0.034(2) 0.054(3) 0.034(2) 0.0060(19) -0.0007(18) 0.019(2)
C18 0.035(2) 0.052(3) 0.041(2) -0.0017(19) -0.005(2) 0.021(2)
C19 0.0229(18) 0.033(2) 0.033(2) -0.0005(15) -0.0054(16) 0.0165(17)
C20 0.0261(19) 0.035(2) 0.033(2) 0.0027(15) -0.0045(16) 0.0148(17)
C21 0.0254(19) 0.037(2) 0.038(2) 0.0002(16) 0.0001(17) 0.0180(18)
C22 0.028(2) 0.038(2) 0.033(2) -0.0045(16) -0.0062(16) 0.0138(18)
C23 0.039(2) 0.031(2) 0.035(2) -0.0010(17) 0.0013(18) 0.0082(17)
C24 0.031(2) 0.037(2) 0.034(2) -0.0013(16) -0.0006(17) 0.0144(18)
C25 0.040(2) 0.037(2) 0.041(2) 0.0071(18) 0.0067(19) 0.0185(19)
C26 0.045(2) 0.037(2) 0.043(2) -0.0046(18) 0.003(2) 0.017(2)
C27 0.053(3) 0.038(2) 0.042(2) 0.000(2) 0.012(2) 0.013(2)
C28 0.0221(19) 0.030(2) 0.051(3) -0.0007(15) 0.0061(18) 0.0127(18)
C29 0.0254(19) 0.030(2) 0.049(2) -0.0011(15) 0.0040(18) 0.0126(18)
C30 0.031(2) 0.031(2) 0.062(3) 0.0041(17) 0.010(2) 0.019(2)
C31 0.038(2) 0.029(2) 0.052(3) -0.0012(17) 0.014(2) 0.006(2)
C32 0.041(2) 0.045(2) 0.044(2) 0.0004(19) 0.012(2) 0.013(2)
C33 0.030(2) 0.035(2) 0.044(2) 0.0005(16) 0.0057(18) 0.0118(19)
C34 0.033(2) 0.036(2) 0.053(3) 0.0037(17) 0.0029(19) 0.020(2)
C35 0.057(3) 0.036(2) 0.073(4) 0.000(2) 0.020(3) 0.007(2)
C36 0.055(3) 0.054(3) 0.050(3) 0.009(2) 0.014(2) 0.023(2)
C37 0.033(2) 0.036(2) 0.036(2) 0.0085(17) -0.0022(18) 0.0151(18)
C38 0.052(3) 0.046(3) 0.046(3) 0.016(2) 0.007(2) 0.019(2)
C39 0.054(3) 0.043(3) 0.052(3) 0.017(2) 0.005(2) 0.010(2)
C40 0.045(3) 0.038(2) 0.057(3) 0.011(2) -0.007(2) 0.016(2)
C41 0.042(2) 0.040(2) 0.048(3) 0.0031(19) -0.003(2) 0.018(2)
C42 0.041(2) 0.033(2) 0.036(2) 0.0075(17) -0.0025(18) 0.0123(18)
C43 0.088(4) 0.065(3) 0.059(3) 0.026(3) 0.033(3) 0.023(3)
C44 0.068(4) 0.036(3) 0.084(4) 0.011(2) -0.004(3) 0.020(3)
C45 0.053(3) 0.038(2) 0.042(2) 0.000(2) 0.011(2) 0.010(2)
C46 0.0225(18) 0.037(2) 0.035(2) -0.0006(15) -0.0021(16) 0.0191(17)
C47 0.030(2) 0.039(2) 0.039(2) 0.0019(17) 0.0010(18) 0.0192(19)
C48 0.030(2) 0.038(2) 0.036(2) -0.0036(17) -0.0028(18) 0.0144(18)
C49 0.0251(19) 0.049(2) 0.036(2) 0.0001(17) -0.0036(17) 0.0238(19)
C50 0.031(2) 0.037(2) 0.045(2) 0.0034(17) 0.0010(18) 0.0217(19)
C51 0.028(2) 0.034(2) 0.037(2) 0.0012(16) -0.0027(17) 0.0165(17)
C52 0.026(2) 0.032(2) 0.042(2) 0.0028(15) 0.0023(17) 0.0164(18)
C53 0.029(2) 0.033(2) 0.051(3) 0.0046(16) 0.0012(19) 0.0140(19)
C54 0.036(2) 0.029(2) 0.055(3) -0.0005(17) 0.002(2) 0.0127(19)
C55 0.026(2) 0.037(2) 0.043(2) 0.0011(16) 0.0019(17) 0.0173(18)
C56 0.034(2) 0.032(2) 0.061(3) 0.0089(17) 0.009(2) 0.012(2)
C57 0.029(2) 0.029(2) 0.069(3) 0.0008(17) 0.002(2) 0.014(2)
C58 0.031(2) 0.058(3) 0.039(2) 0.0054(19) 0.0018(18) 0.023(2)
C59 0.045(3) 0.055(3) 0.041(2) 0.009(2) 0.000(2) 0.020(2)
C60 0.046(3) 0.066(3) 0.047(3) 0.019(2) 0.009(2) 0.032(2)
C61 0.029(2) 0.068(3) 0.038(2) 0.001(2) -0.0008(18) 0.029(2)
C62 0.033(2) 0.058(3) 0.045(3) -0.0032(19) -0.001(2) 0.026(2)
C63 0.034(2) 0.060(3) 0.042(2) 0.005(2) -0.0011(19) 0.027(2)
C01A 0.0267(19) 0.031(2) 0.038(2) 0.0018(15) -0.0019(17) 0.0149(17)
C01B 0.027(2) 0.0241(19) 0.046(2) 0.0031(15) 0.0002(17) 0.0114(17)
C01D 0.031(2) 0.0270(19) 0.041(2) 0.0024(15) 0.0022(17) 0.0141(17)
C01G 0.029(2) 0.0258(18) 0.036(2) -0.0015(15) -0.0011(16) 0.0130(16)
C01I 0.027(2) 0.0257(19) 0.049(2) 0.0013(15) -0.0036(18) 0.0134(18)
C01Q 0.031(2) 0.029(2) 0.051(3) 0.0047(16) 0.0048(19) 0.0150(19)
C3S 0.048(6) 0.085(8) 0.047(6) 0.017(5) 0.002(5) 0.026(5)
C4S 0.058(6) 0.071(6) 0.064(6) 0.010(5) 0.014(5) 0.032(5)
N1S 0.088(7) 0.087(7) 0.084(7) 0.024(6) 0.035(6) 0.039(6)
C6S 0.085(9) 0.128(12) 0.062(7) 0.043(8) 0.018(6) 0.060(8)
C7S 0.20(2) 0.090(12) 0.132(18) 0.067(14) -0.008(16) 0.054(13)
N2S 0.25(2) 0.056(7) 0.074(8) 0.056(10) 0.050(11) 0.035(6)
C1S 0.060(7) 0.058(6) 0.092(8) -0.004(5) 0.026(6) 0.047(6)
C2S 0.054(8) 0.31(3) 0.052(8) 0.003(13) -0.017(6) 0.076(13)
Cl1S 0.0679(19) 0.113(3) 0.0755(19) -0.0003(16) -0.0135(14) 0.0545(18)
Cl2S 0.107(3) 0.090(2) 0.0711(19) -0.0063(17) 0.0070(17) 0.0483(17)
F1 0.0351(14) 0.0817(19) 0.0638(17) -0.0056(13) -0.0054(12) 0.0512(16)
F2 0.0525(16) 0.0290(13) 0.0662(17) 0.0002(11) -0.0256(14) 0.0168(12)
F3 0.062(2) 0.115(3) 0.070(2) -0.0148(19) -0.0046(16) 0.054(2)
F4 0.088(2) 0.0637(19) 0.0628(19) 0.0036(17) -0.0062(17) 0.0270(16)
F5 0.0313(14) 0.089(2) 0.0446(16) 0.0072(14) -0.0010(12) -0.0025(15)
F6 0.0294(13) 0.0281(13) 0.116(3) 0.0012(10) -0.0139(14) 0.0204(14)
N1 0.0257(16) 0.0297(16) 0.0333(17) 0.0001(13) -0.0036(14) 0.0120(14)
N2 0.0288(17) 0.0288(16) 0.0375(18) 0.0016(13) -0.0046(14) 0.0152(14)
N3 0.0318(17) 0.0318(17) 0.0348(18) 0.0022(13) -0.0049(15) 0.0133(14)
N4 0.0271(17) 0.046(2) 0.0413(19) 0.0001(14) -0.0041(15) 0.0246(17)
N5 0.0331(18) 0.0424(19) 0.0407(19) 0.0043(15) -0.0001(15) 0.0235(16)
N6 0.0337(19) 0.046(2) 0.042(2) 0.0010(15) -0.0026(16) 0.0227(17)
N7 0.0247(16) 0.0306(17) 0.0401(19) 0.0037(13) 0.0004(14) 0.0126(15)
N8 0.0247(17) 0.0298(17) 0.047(2) 0.0035(13) -0.0014(15) 0.0133(15)
N9 0.0314(19) 0.059(2) 0.046(2) 0.0051(17) -0.0004(17) 0.028(2)
N10 0.033(2) 0.075(3) 0.051(2) 0.000(2) 0.0015(18) 0.041(2)
N11 0.0315(18) 0.036(2) 0.054(2) -0.0008(15) 0.0061(16) 0.0157(17)
N12 0.0263(16) 0.0279(16) 0.0385(18) 0.0009(13) -0.0011(14) 0.0135(14)
O1 0.048(2) 0.068(2) 0.0467(19) 0.0040(17) -0.0164(16) 0.0142(18)
O2 0.050(2) 0.063(2) 0.064(2) 0.0107(17) -0.0130(17) 0.0364(18)
O3 0.052(2) 0.079(3) 0.057(2) -0.0185(18) -0.0145(17) 0.042(2)
O4 0.0402(19) 0.085(3) 0.066(2) 0.0127(17) -0.0012(17) 0.045(2)
O5 0.0368(18) 0.0415(19) 0.110(3) -0.0038(14) 0.0033(19) 0.028(2)
O6 0.0307(16) 0.0435(17) 0.068(2) 0.0060(13) 0.0099(15) 0.0192(16)
C10S 0.109(6) 0.091(5) 0.071(4) -0.007(4) 0.016(4) 0.014(4)
C11S 0.062(5) 0.063(4) 0.063(5) 0.000(3) 0.016(4) 0.004(3)
N5S 0.081(6) 0.139(8) 0.062(4) -0.020(5) 0.005(4) 0.012(4)
N6S 0.146(7) 0.063(4) 0.075(4) -0.019(4) -0.010(4) 0.009(3)
C8S 0.165(10) 0.068(5) 0.112(8) -0.025(5) -0.030(7) 0.018(5)
C9S 0.37(3) 0.140(10) 0.220(15) -0.100(13) -0.152(17) 0.120(11)
C12S 0.116(13) 0.202(19) 0.204(17) 0.024(13) 0.047(13) 0.111(15)
N7S 0.142(15) 0.19(2) 0.22(2) 0.017(14) 0.061(14) 0.106(17)
C13S 0.162(16) 0.218(19) 0.206(18) 0.030(14) 0.041(14) 0.095(14)
O1W 0.128(14) 0.080(10) 0.076(10) 0.060(9) -0.030(9) -0.026(7)

loop_
_atom_type_symbol
_atom_type_description
_atom_type_scat_dispersion_real
_atom_type_scat_dispersion_imag
_atom_type_scat_source
C C 0.0033 0.0016 'International Tables Vol C Tables 4.2.6.8 and 6.1.1.4'
H H 0.0000 0.0000 'International Tables Vol C Tables 4.2.6.8 and 6.1.1.4'
B B 0.0013 0.0007 'International Tables Vol C Tables 4.2.6.8 and 6.1.1.4'
N N 0.0061 0.0033 'International Tables Vol C Tables 4.2.6.8 and 6.1.1.4'
O O 0.0106 0.0060 'International Tables Vol C Tables 4.2.6.8 and 6.1.1.4'
F F 0.0171 0.0103 'International Tables Vol C Tables 4.2.6.8 and 6.1.1.4'
Cl Cl 0.1484 0.1585 'International Tables Vol C Tables 4.2.6.8 and 6.1.1.4'

loop_
_geom_angle_atom_site_label_1
_geom_angle_atom_site_label_2
_geom_angle_atom_site_label_3
_geom_angle
F2 B1 F1 109.5(4)
F2 B1 N2 112.7(4)
F1 B1 N2 111.3(3)
F2 B1 N1 109.3(3)
F1 B1 N1 108.5(3)
N2 B1 N1 105.3(3)
F4 B2 F3 107.9(5)
F4 B2 N5 112.7(4)
F3 B2 N5 112.2(4)
F4 B2 N6 110.9(4)
F3 B2 N6 107.9(4)
N5 B2 N6 105.2(4)
F5 B3 F6 110.6(4)
F5 B3 N8 111.0(4)
F6 B3 N8 109.8(4)
F5 B3 N7 110.6(4)
F6 B3 N7 108.4(4)
N8 B3 N7 106.4(3)
N12 C1 N1 121.5(3)
N12 C1 C2 128.5(3)
N1 C1 C2 110.0(3)
C3 C2 C1 105.5(3)
C3 C2 C46 126.8(4)
C1 C2 C46 127.1(3)
C2 C3 C4 109.0(3)
C2 C3 H3 125.5
C4 C3 H3 125.5
C5 C4 N1 121.9(3)
C5 C4 C3 130.2(3)
N1 C4 C3 108.0(3)
C4 C5 C6 119.1(3)
C4 C5 C19 120.8(3)
C6 C5 C19 120.0(3)
C7 C6 N2 111.7(3)
C7 C6 C5 128.0(4)
N2 C6 C5 120.3(3)
C6 C7 C8 106.8(3)
C6 C7 H7 126.6
C8 C7 H7 126.6
N4 C8 C7 130.8(4)
N4 C8 C9 122.5(4)
C7 C8 C9 106.7(3)
N3 C9 N2 125.8(3)
N3 C9 C8 125.9(4)
N2 C9 C8 108.2(3)
N4 C10 N5 125.1(4)
N4 C10 C11 126.2(4)
N5 C10 C11 108.7(3)
N3 C11 C12 130.4(4)
N3 C11 C10 122.4(4)
C12 C11 C10 107.2(3)
C01G C012 C01A 108.1(3)
C01G C012 N12 127.8(3)
C01A C012 N12 124.1(3)
C11 C12 C13 106.3(4)
C11 C12 H12 126.8
C13 C12 H12 126.8
C01Q C013 C01I 105.9(4)
C01Q C013 C52 128.3(4)
C01I C013 C52 125.8(4)
N5 C13 C12 111.1(3)
N5 C13 C14 121.2(4)
C12 C13 C14 127.6(4)
C15 C14 C13 120.0(4)
C15 C14 C37 121.7(4)
C13 C14 C37 118.3(4)
C14 C15 N6 121.5(4)
C14 C15 C16 130.3(4)
N6 C15 C16 108.2(4)
N7 C016 C01G 108.6(3)
N7 C016 C01D 120.1(3)
C01G C016 C01D 131.2(3)
C17 C16 C15 107.5(4)
C17 C16 H16 126.2
C15 C16 H16 126.2
C16 C17 C18 105.7(4)
C16 C17 C58 129.6(4)
C18 C17 C58 124.7(4)
N6 C18 C17 110.9(4)
N6 C18 H18 124.5
C17 C18 H18 124.5
C20 C19 C24 120.5(3)
C20 C19 C5 118.1(3)
C24 C19 C5 121.4(3)
C21 C20 C19 119.4(3)
C21 C20 C25 120.1(4)
C19 C20 C25 120.5(3)
C22 C21 C20 121.4(4)
C22 C21 H21 119.3
C20 C21 H21 119.3
C23 C22 C21 117.9(4)
C23 C22 C26 120.9(4)
C21 C22 C26 121.2(4)
C22 C23 C24 122.7(4)
C22 C23 H23 118.7
C24 C23 H23 118.7
C23 C24 C19 118.0(4)
C23 C24 C27 120.1(4)
C19 C24 C27 121.9(4)
C20 C25 H25A 109.5
C20 C25 H25B 109.5
H25A C25 H25B 109.5
C20 C25 H25C 109.5
H25A C25 H25C 109.5
H25B C25 H25C 109.5
C22 C26 H26A 109.5
C22 C26 H26B 109.5
H26A C26 H26B 109.5
C22 C26 H26C 109.5
H26A C26 H26C 109.5
H26B C26 H26C 109.5
C24 C27 H27A 109.5
C24 C27 H27B 109.5
H27A C27 H27B 109.5
C24 C27 H27C 109.5
H27A C27 H27C 109.5
H27B C27 H27C 109.5
C29 C28 C33 120.8(4)
C29 C28 C01D 119.0(4)
C33 C28 C01D 120.2(4)
C30 C29 C28 117.9(4)
C30 C29 C34 120.3(4)
C28 C29 C34 121.9(4)
C31 C30 C29 122.7(4)
C31 C30 H30 118.7
C29 C30 H30 118.7
C32 C31 C30 118.0(4)
C32 C31 C35 121.8(5)
C30 C31 C35 120.3(5)
C31 C32 C33 122.7(4)
C31 C32 H32 118.6
C33 C32 H32 118.6
C32 C33 C28 117.9(4)
C32 C33 C36 120.1(4)
C28 C33 C36 122.0(4)
C29 C34 H34A 109.5
C29 C34 H34B 109.5
H34A C34 H34B 109.5
C29 C34 H34C 109.5
H34A C34 H34C 109.5
H34B C34 H34C 109.5
C31 C35 H35A 109.5
C31 C35 H35B 109.5
H35A C35 H35B 109.5
C31 C35 H35C 109.5
H35A C35 H35C 109.5
H35B C35 H35C 109.5
C33 C36 H36A 109.5
C33 C36 H36B 109.5
H36A C36 H36B 109.5
C33 C36 H36C 109.5
H36A C36 H36C 109.5
H36B C36 H36C 109.5
C42 C37 C38 120.1(4)
C42 C37 C14 120.2(3)
C38 C37 C14 119.6(4)
C39 C38 C37 117.8(4)
C39 C38 C43 121.4(4)
C37 C38 C43 120.8(4)
C40 C39 C38 123.9(4)
C40 C39 H39 118.1
C38 C39 H39 118.1
C39 C40 C41 117.1(4)
C39 C40 C44 122.5(5)
C41 C40 C44 120.4(5)
C42 C41 C40 121.7(5)
C42 C41 H41 119.2
C40 C41 H41 119.2
C37 C42 C41 119.4(4)
C37 C42 C45 121.0(4)
C41 C42 C45 119.6(4)
C38 C43 H43A 109.5
C38 C43 H43B 109.5
H43A C43 H43B 109.5
C38 C43 H43C 109.5
H43A C43 H43C 109.5
H43B C43 H43C 109.5
C40 C44 H44A 109.5
C40 C44 H44B 109.5
H44A C44 H44B 109.5
C40 C44 H44C 109.5
H44A C44 H44C 109.5
H44B C44 H44C 109.5
C42 C45 H45A 109.5
C42 C45 H45B 109.5
H45A C45 H45B 109.5
C42 C45 H45C 109.5
H45A C45 H45C 109.5
H45B C45 H45C 109.5
C51 C46 C47 118.8(4)
C51 C46 C2 120.1(3)
C47 C46 C2 121.1(3)
C48 C47 C46 120.6(4)
C48 C47 H47 119.7
C46 C47 H47 119.7
C47 C48 C49 118.9(4)
C47 C48 H48 120.6
C49 C48 H48 120.5
C50 C49 C48 122.2(4)
C50 C49 N9 118.4(4)
C48 C49 N9 119.3(4)
C49 C50 C51 118.9(4)
C49 C50 H50 120.6
C51 C50 H50 120.6
C50 C51 C46 120.5(4)
C50 C51 H51 119.8
C46 C51 H51 119.8
C53 C52 C57 118.6(4)
C53 C52 C013 121.3(3)
C57 C52 C013 120.1(4)
C54 C53 C52 121.1(4)
C54 C53 H53 119.4
C52 C53 H53 119.4
C53 C54 C55 119.1(4)
C53 C54 H54 120.5
C55 C54 H54 120.5
C56 C55 C54 121.4(4)
C56 C55 N11 118.9(4)
C54 C55 N11 119.7(4)
C57 C56 C55 118.8(4)
C57 C56 H56 120.6
C55 C56 H56 120.6
C56 C57 C52 121.1(4)
C56 C57 H57 119.5
C52 C57 H57 119.5
C59 C58 C63 118.7(4)
C59 C58 C17 120.9(4)
C63 C58 C17 120.4(4)
C58 C59 C60 120.9(5)
C58 C59 H59 119.6
C60 C59 H59 119.5
C61 C60 C59 118.5(4)
C61 C60 H60 120.7
C59 C60 H60 120.7
C60 C61 C62 122.2(4)
C60 C61 N10 118.5(4)
C62 C61 N10 119.3(4)
C61 C62 C63 119.3(4)
C61 C62 H62 120.4
C63 C62 H62 120.4
C62 C63 C58 120.4(4)
C62 C63 H63 119.8
C58 C63 H63 119.8
N7 C01A C012 109.0(3)
N7 C01A H01A 125.5
C012 C01A H01A 125.5
C01D C01B N8 121.7(3)
C01D C01B C01Q 130.7(4)
N8 C01B C01Q 107.6(3)
C01B C01D C016 120.2(3)
C01B C01D C28 119.9(3)
C016 C01D C28 119.9(3)
C012 C01G C016 106.5(3)
C012 C01G H01G 126.8
C016 C01G H01G 126.8
N8 C01I C013 110.4(3)
N8 C01I H01I 124.8
C013 C01I H01I 124.8
C013 C01Q C01B 107.9(3)
C013 C01Q H01Q 126.0
C01B C01Q H01Q 126.0
C4S C3S H3S1 109.5
C4S C3S H3S2 109.5
H3S1 C3S H3S2 109.5
C4S C3S H3S3 109.5
H3S1 C3S H3S3 109.5
H3S2 C3S H3S3 109.4
N1S C4S C3S 174.9(14)
C7S C6S H6S1 109.5
C7S C6S H6S2 109.5
H6S1 C6S H6S2 109.5
C7S C6S H6S3 109.5
H6S1 C6S H6S3 109.5
H6S2 C6S H6S3 109.5
N2S C7S C6S 158.(3)
C2S C1S Cl1S 114.4(10)
C2S C1S H1S1 108.7
Cl1S C1S H1S1 108.7
C2S C1S H1S2 108.6
Cl1S C1S H1S2 108.7
H1S1 C1S H1S2 107.6
C1S C2S Cl2S 119.7(12)
C1S C2S H2S1 107.4
Cl2S C2S H2S1 107.4
C1S C2S H2S2 107.5
Cl2S C2S H2S2 107.4
H2S1 C2S H2S2 106.9
C1 N1 C4 107.5(3)
C1 N1 B1 126.9(3)
C4 N1 B1 125.6(3)
C9 N2 C6 106.6(3)
C9 N2 B1 125.5(3)
C6 N2 B1 126.9(3)
C9 N3 C11 111.5(3)
C10 N4 C8 111.4(3)
C10 N5 C13 106.6(3)
C10 N5 B2 127.0(4)
C13 N5 B2 125.7(4)
C18 N6 C15 107.6(4)
C18 N6 B2 126.1(4)
C15 N6 B2 126.2(4)
C01A N7 C016 107.9(3)
C01A N7 B3 125.8(3)
C016 N7 B3 126.4(3)
C01I N8 C01B 108.1(3)
C01I N8 B3 126.9(3)
C01B N8 B3 124.9(3)
O2 N9 O1 123.9(4)
O2 N9 C49 118.0(4)
O1 N9 C49 118.1(4)
O4 N10 O3 123.3(4)
O4 N10 C61 118.6(4)
O3 N10 C61 118.1(4)
O5 N11 O6 122.9(4)
O5 N11 C55 118.5(3)
O6 N11 C55 118.7(3)
C1 N12 C012 124.2(3)
C1 N12 H12A 117.9
C012 N12 H12A 117.9
C11S C10S H10A 109.5
C11S C10S H10B 109.5
H10A C10S H10B 109.5
C11S C10S H10C 109.5
H10A C10S H10C 109.5
H10B C10S H10C 109.5
N5S C11S C10S 178.0(13)
N6S C8S C9S 177.3(17)
C8S C9S H9S1 109.5
C8S C9S H9S2 109.5
H9S1 C9S H9S2 109.4
C8S C9S H9S3 109.5
H9S1 C9S H9S3 109.5
H9S2 C9S H9S3 109.5
N7S C12S C13S 164.(3)
C12S C13S H13A 109.5
C12S C13S H13B 109.5
H13A C13S H13B 109.4
C12S C13S H13C 109.5
H13A C13S H13C 109.5
H13B C13S H13C 109.5

loop_
_geom_bond_atom_site_label_1
_geom_bond_atom_site_label_2
_geom_bond_distance
B1 F2 1.370(5)
B1 F1 1.398(6)
B1 N2 1.538(6)
B1 N1 1.570(6)
B2 F4 1.381(7)
B2 F3 1.390(7)
B2 N5 1.570(7)
B2 N6 1.581(7)
B3 F5 1.377(7)
B3 F6 1.396(6)
B3 N8 1.548(6)
B3 N7 1.550(6)
C1 N12 1.339(5)
C1 N1 1.346(5)
C1 C2 1.460(5)
C2 C3 1.365(5)
C2 C46 1.477(5)
C3 C4 1.423(5)
C3 H3 0.95
C4 C5 1.381(5)
C4 N1 1.404(5)
C5 C6 1.444(6)
C5 C19 1.491(5)
C6 C7 1.380(6)
C6 N2 1.386(5)
C7 C8 1.403(6)
C7 H7 0.95
C8 N4 1.358(5)
C8 C9 1.452(6)
C9 N3 1.326(5)
C9 N2 1.382(5)
C10 N4 1.323(5)
C10 N5 1.380(5)
C10 C11 1.451(6)
C11 N3 1.359(5)
C11 C12 1.403(6)
C012 C01G 1.386(5)
C012 C01A 1.403(5)
C012 N12 1.419(5)
C12 C13 1.403(6)
C12 H12 0.95
C013 C01Q 1.393(6)
C013 C01I 1.421(5)
C013 C52 1.473(5)
C13 N5 1.397(5)
C13 C14 1.433(6)
C14 C15 1.378(6)
C14 C37 1.497(6)
C15 N6 1.402(5)
C15 C16 1.428(6)
C016 N7 1.394(5)
C016 C01G 1.404(5)
C016 C01D 1.413(5)
C16 C17 1.385(6)
C16 H16 0.95
C17 C18 1.440(6)
C17 C58 1.469(6)
C18 N6 1.329(6)
C18 H18 0.95
C19 C20 1.400(6)
C19 C24 1.408(5)
C20 C21 1.395(6)
C20 C25 1.509(5)
C21 C22 1.394(6)
C21 H21 0.95
C22 C23 1.392(6)
C22 C26 1.510(6)
C23 C24 1.395(6)
C23 H23 0.95
C24 C27 1.509(6)
C25 H25A 0.98
C25 H25B 0.98
C25 H25C 0.98
C26 H26A 0.98
C26 H26B 0.98
C26 H26C 0.98
C27 H27A 0.98
C27 H27B 0.98
C27 H27C 0.98
C28 C29 1.403(6)
C28 C33 1.411(6)
C28 C01D 1.496(5)
C29 C30 1.401(6)
C29 C34 1.511(6)
C30 C31 1.380(7)
C30 H30 0.95
C31 C32 1.380(7)
C31 C35 1.511(6)
C32 C33 1.396(6)
C32 H32 0.95
C33 C36 1.498(7)
C34 H34A 0.98
C34 H34B 0.98
C34 H34C 0.98
C35 H35A 0.98
C35 H35B 0.98
C35 H35C 0.98
C36 H36A 0.98
C36 H36B 0.98
C36 H36C 0.98
C37 C42 1.396(6)
C37 C38 1.420(6)
C38 C39 1.384(7)
C38 C43 1.496(8)
C39 C40 1.383(8)
C39 H39 0.95
C40 C41 1.403(6)
C40 C44 1.509(7)
C41 C42 1.396(6)
C41 H41 0.95
C42 C45 1.515(6)
C43 H43A 0.98
C43 H43B 0.98
C43 H43C 0.98
C44 H44A 0.98
C44 H44B 0.98
C44 H44C 0.98
C45 H45A 0.98
C45 H45B 0.98
C45 H45C 0.98
C46 C51 1.396(5)
C46 C47 1.411(6)
C47 C48 1.378(6)
C47 H47 0.95
C48 C49 1.380(6)
C48 H48 0.95
C49 C50 1.379(6)
C49 N9 1.479(5)
C50 C51 1.390(6)
C50 H50 0.95
C51 H51 0.95
C52 C53 1.384(6)
C52 C57 1.401(6)
C53 C54 1.379(6)
C53 H53 0.95
C54 C55 1.386(6)
C54 H54 0.95
C55 C56 1.381(6)
C55 N11 1.460(5)
C56 C57 1.380(6)
C56 H56 0.95
C57 H57 0.95
C58 C59 1.395(6)
C58 C63 1.410(7)
C59 C60 1.398(7)
C59 H59 0.95
C60 C61 1.378(7)
C60 H60 0.95
C61 C62 1.378(7)
C61 N10 1.468(6)
C62 C63 1.386(6)
C62 H62 0.95
C63 H63 0.95
C01A N7 1.351(5)
C01A H01A 0.95
C01B C01D 1.393(6)
C01B N8 1.402(5)
C01B C01Q 1.412(6)
C01G H01G 0.95
C01I N8 1.336(5)
C01I H01I 0.95
C01Q H01Q 0.95
C3S C4S 1.45(2)
C3S H3S1 0.9797
C3S H3S2 0.9801
C3S H3S3 0.9802
C4S N1S 1.106(15)
C6S C7S 1.40(3)
C6S H6S1 0.98
C6S H6S2 0.9799
C6S H6S3 0.9802
C7S N2S 1.11(3)
C1S C2S 1.22(2)
C1S Cl1S 1.681(11)
C1S H1S1 0.99
C1S H1S2 0.99
C2S Cl2S 2.01(2)
C2S H2S1 0.99
C2S H2S2 0.99
N9 O2 1.214(5)
N9 O1 1.231(5)
N10 O4 1.227(5)
N10 O3 1.236(5)
N11 O5 1.222(5)
N11 O6 1.232(5)
N12 H12A 0.88
C10S C11S 1.571(13)
C10S H10A 0.98
C10S H10B 0.98
C10S H10C 0.98
C11S N5S 0.902(10)
N6S C8S 1.085(12)
C8S C9S 1.521(18)
C9S H9S1 0.9802
C9S H9S2 0.9801
C9S H9S3 0.9798
C12S N7S 1.39(4)
C12S C13S 1.87(5)
C13S H13A 0.9804
C13S H13B 0.9801
C13S H13C 0.9796
